data_2106891
loop_
_publ_author_name
'Thomas, J.O.'
'Farrington, G.C.'

_publ_section_title
;
 Protonic solid electrolytes: A single crystal neutron diffraction study
 of ammonium-hydronium beta''-alumina
;
_journal_name_full 'Acta Crystallographica B (39,1983-)'
_journal_page_first 227
_journal_page_last 235
_journal_volume 39
_journal_year 1983
_chemical_formula_sum 'Al10.25 H7.31 Mg0.75 N1.56 O17.44'
_chemical_name_systematic
;
(N H4)1.56 (H3 O)0.19 Mg0.75 Al10.25 O17 (H2 O)0.25
;
_space_group_IT_number 166
_symmetry_space_group_name_Hall '-R 3 2"'
_symmetry_space_group_name_H-M 'R -3 m :H'
_cell_angle_alpha 90
_cell_angle_beta 90
_cell_angle_gamma 120
_cell_formula_units_Z 3
_cell_length_a 5.631
_cell_length_b 5.631
_cell_length_c 34.378
_cell_volume 944.022
_citation_journal_id_ASTM ASBSDK
_cod_data_source_file Thomas_ASBSDK_1983_166.cif
_cod_data_source_block H7.31Al10.25Mg0.75N1.56O17.44
_cod_original_cell_volume 944.0223
_cod_original_formula_sum 'H7.31 Al10.25 Mg0.75 N1.56 O17.44'
_cod_database_code 2106891

loop_
_symmetry_equiv_pos_as_xyz
x,y,z
-y,x-y,z
-x+y,-x,z
y,x,-z
-x,-x+y,-z
x-y,-y,-z
-x,-y,-z
y,-x+y,-z
x-y,x,-z
-y,-x,z
x,x-y,z
-x+y,y,z
x+2/3,y+1/3,z+1/3
-y+2/3,x-y+1/3,z+1/3
-x+y+2/3,-x+1/3,z+1/3
y+2/3,x+1/3,-z+1/3
-x+2/3,-x+y+1/3,-z+1/3
x-y+2/3,-y+1/3,-z+1/3
-x+2/3,-y+1/3,-z+1/3
y+2/3,-x+y+1/3,-z+1/3
x-y+2/3,x+1/3,-z+1/3
-y+2/3,-x+1/3,z+1/3
x+2/3,x-y+1/3,z+1/3
-x+y+2/3,y+1/3,z+1/3
x+1/3,y+2/3,z+2/3
-y+1/3,x-y+2/3,z+2/3
-x+y+1/3,-x+2/3,z+2/3
y+1/3,x+2/3,-z+2/3
-x+1/3,-x+y+2/3,-z+2/3
x-y+1/3,-y+2/3,-z+2/3
-x+1/3,-y+2/3,-z+2/3
y+1/3,-x+y+2/3,-z+2/3
x-y+1/3,x+2/3,-z+2/3
-y+1/3,-x+2/3,z+2/3
x+1/3,x-y+2/3,z+2/3
-x+y+1/3,y+2/3,z+2/3

loop_
_atom_site_label
_atom_site_type_symbol
_atom_site_fract_x
_atom_site_fract_y
_atom_site_fract_z
_atom_site_occupancy
_atom_site_U_iso_or_equiv
Al1 Al+3 0 0 0 1 0.0
O2 O-2 0.15364 0.30728 0.03355 1 0.0
Mg1 Mg+2 0 0 0.35022 0.373 0.0
Al3 Al+3 0.33622 0.16811 0.06942 1 0.0
H1 H+1 0 0 0.13795 0.78 0.0
H4 H+1 0 0 0.17847 0.22 0.0
O1 O-2 0.1726 0.0863 0.16584 0.073 0.0
Al2 Al+3 0 0 0.35022 0.627 0.0
Al4 Al+3 0 0 0.44925 1 0.0
O5 O-2 0.165 0.33 0.23715 1 0.0
H2 H+1 0.09042 0.18084 0.17997 0.78 0.0
N1 N-3 0 0 0.16967 0.78 0.0
O4 O-2 0 0 0.09397 1 0.0
H3 H+1 0.2525 0.2585 0.17107 0.052 0.0
O6 O-2 0.3333 0.6667 0.1667 1 0.0
O3 O-2 0 0 0.29563 1 0.0
